data_4087101
loop_
_publ_author_name
'Barnett, Brandon R.'
'Labios, Liezel A.'
'Stauber, Julia M.'
'Moore, Curtis E.'
'Rheingold, Arnold L.'
'Figueroa, Joshua S.'

_publ_section_title
;
 Synthetic and Mechanistic Interrogation of Pd/Isocyanide-Catalyzed
 Cross-Coupling: \p-Acidic Ligands Enable Self-Aggregating Monoligated
 Pd(0) Intermediates
;
_journal_issue 4
_journal_name_full Organometallics
_journal_page_first 944
_journal_paper_doi 10.1021/acs.organomet.7b00035
_journal_volume 36
_journal_year 2017
_chemical_formula_moiety 'C71 H93 N3 Pd2'
_chemical_formula_sum 'C71 H93 N3 Pd2'
_chemical_formula_weight 1201.28
_chemical_name_common '[(CNArDipp2)Pd]2(u-allyl)(u-LDA)'
_space_group_crystal_system monoclinic
_space_group_IT_number 14
_space_group_name_Hall '-P 2yn'
_space_group_name_H-M_alt 'P 1 21/n 1'
_symmetry_space_group_name_Hall '-P 2yn'
_symmetry_space_group_name_H-M 'P 1 21/n 1'
_atom_sites_solution_hydrogens mixed
_audit_creation_date 2016-08-11
_audit_creation_method
;
Olex2 1.2
(compiled Jan 19 2015 12:28:14 for OlexSys, GUI svn.r4998)
;
_cell_angle_alpha 90
_cell_angle_beta 92.8850(10)
_cell_angle_gamma 90
_cell_formula_units_Z 4
_cell_length_a 19.5686(13)
_cell_length_b 16.9767(11)
_cell_length_c 19.6154(13)
_cell_measurement_reflns_used 8373
_cell_measurement_temperature 100
_cell_measurement_theta_max 26.36
_cell_measurement_theta_min 2.40
_cell_volume 6508.2(7)
_computing_cell_refinement 'Bruker SAINT'
_computing_data_collection 'Bruker APEX2'
_computing_data_reduction 'Bruker SAINT'
_computing_molecular_graphics 'Olex2 (Dolomanov et al., 2009)'
_computing_publication_material 'Olex2 (Dolomanov et al., 2009)'
_computing_structure_refinement 'ShelXL (Sheldrick, 2008)'
_diffrn_ambient_temperature 100.0
_diffrn_measured_fraction_theta_full 0.996
_diffrn_measured_fraction_theta_max 0.971
_diffrn_measurement_device_type 'Bruker APEX-II CCD'
_diffrn_measurement_method '\f and \w scans'
_diffrn_radiation_monochromator graphite
_diffrn_radiation_type MoK\a
_diffrn_radiation_wavelength 0.71073
_diffrn_reflns_av_R_equivalents 0.0640
_diffrn_reflns_av_unetI/netI 0.0741
_diffrn_reflns_Laue_measured_fraction_full 0.996
_diffrn_reflns_Laue_measured_fraction_max 0.971
_diffrn_reflns_limit_h_max 24
_diffrn_reflns_limit_h_min -25
_diffrn_reflns_limit_k_max 21
_diffrn_reflns_limit_k_min -21
_diffrn_reflns_limit_l_max 25
_diffrn_reflns_limit_l_min -25
_diffrn_reflns_number 55502
_diffrn_reflns_point_group_measured_fraction_full 0.996
_diffrn_reflns_point_group_measured_fraction_max 0.971
_diffrn_reflns_theta_full 25.000
_diffrn_reflns_theta_max 27.509
_diffrn_reflns_theta_min 1.434
_diffrn_source 'fine-focus sealed tube'
_diffrn_standards_number 0
_exptl_absorpt_coefficient_mu 0.593
_exptl_absorpt_correction_T_max 0.866
_exptl_absorpt_correction_T_min 0.701
_exptl_absorpt_correction_type multi-scan
_exptl_absorpt_process_details SADABS
_exptl_crystal_colour yellow
_exptl_crystal_colour_primary yellow
_exptl_crystal_density_diffrn 1.226
_exptl_crystal_density_meas ?
_exptl_crystal_description block
_exptl_crystal_F_000 2528
_exptl_crystal_size_max 0.35
_exptl_crystal_size_mid 0.11
_exptl_crystal_size_min 0.08
_refine_diff_density_max 0.825
_refine_diff_density_min -0.713
_refine_diff_density_rms 0.092
_refine_ls_extinction_method none
_refine_ls_goodness_of_fit_ref 1.013
_refine_ls_hydrogen_treatment mixed
_refine_ls_matrix_type full
_refine_ls_number_parameters 732
_refine_ls_number_reflns 14530
_refine_ls_number_restraints 0
_refine_ls_restrained_S_all 1.013
_refine_ls_R_factor_all 0.0872
_refine_ls_R_factor_gt 0.0469
_refine_ls_shift/su_max 0.002
_refine_ls_shift/su_mean 0.000
_refine_ls_structure_factor_coef Fsqd
_refine_ls_weighting_details 'w=1/[\s^2^(Fo^2^)+(0.0347P)^2^+5.4064P] where P=(Fo^2^+2Fc^2^)/3'
_refine_ls_weighting_scheme calc
_refine_ls_wR_factor_gt 0.0873
_refine_ls_wR_factor_ref 0.1022
_reflns_Friedel_coverage 0.000
_reflns_number_gt 9992
_reflns_number_total 14530
_reflns_threshold_expression 'I > 2\s(I)'
_cod_data_source_file om7b00035_si_003.cif
_cod_data_source_block jfig269
_cod_depositor_comments
;
The following automatic conversions were performed:

'_exptl_crystal_density_meas' value 'not measured' was changed to '?'
- the value is perceived as not measured.

Automatic conversion script
Id: cif_fix_values 4973 2017-02-22 13:04:09Z antanas 
;
_cod_database_code 4087101
_shelx_space_group_comment
;
The symmetry employed for this shelxl refinement is uniquely defined
by the following loop, which should always be used as a source of
symmetry information in preference to the above space-group names.
They are only intended as comments.
;
_shelx_estimated_absorpt_t_max 0.954
_shelx_estimated_absorpt_t_min 0.819
_olex2_refinement_description
;
1. Fixed Uiso
 At 1.2 times of:
  All C(H) groups, All C(H,H) groups
 At 1.5 times of:
  All C(H,H,H) groups
2. Shared sites
{C3, C3A}
{C4, C4A}
3. Uiso/Uaniso restraints and constraints
Uanis(C5A) = Uanis(C5)
Uanis(C3) = Uanis(C3A)
Uanis(C4) = Uanis(C4A)
4. Others
 Sof(C3A)=Sof(H3AA)=Sof(H3AB)=Sof(C5A)=Sof(H5A)=Sof(C4A)=Sof(H4AA)=Sof(H4AB)=1-
 FVAR(1)
 Sof(C3)=Sof(H3A)=Sof(H3B)=Sof(C5)=Sof(H5)=Sof(C4)=Sof(H4A)=Sof(H4B)=FVAR(1)
 Fixed Sof: H27(0.5) H27A(0.5) C28(0.5) H28A(0.5) H28B(0.5) H28C(0.5) C29(0.5)
 H29A(0.5) H29B(0.5) H29C(0.5) C28B(0.5) H28D(0.5) H28E(0.5) H28F(0.5)
 C29B(0.5) H29D(0.5) H29E(0.5) H29F(0.5)
5.a Ternary CH refined with riding coordinates:
 C24(H24), C27(H27), C30(H30), C33(H33), C54(H54), C57(H57), C60(H60),
 C63(H63), C66(H66), C69(H69)
5.b Secondary CH2 refined with riding coordinates:
 C3(H3A,H3B), C4(H4A,H4B), C3A(H3AA,H3AB), C4A(H4AA,H4AB)
5.c Aromatic/amide H refined with riding coordinates:
 C8(H8), C9(H9), C10(H10), C14(H14), C15(H15), C16(H16), C20(H20), C21(H21),
 C22(H22), C38(H38), C39(H39), C40(H40), C44(H44), C45(H45), C46(H46), C50(H50),
  C51(H51), C52(H52), C5(H5), C5A(H5A)
5.d Idealised Me refined as rotating group:
 C25(H25A,H25B,H25C), C26(H26A,H26B,H26C), C28(H28A,H28B,H28C), C29(H29A,H29B,
 H29C), C28B(H28D,H28E,H28F), C29B(H29D,H29E,H29F), C31(H31A,H31B,H31C),
 C32(H32A,H32B,H32C), C34(H34A,H34B,H34C), C35(H35A,H35B,H35C), C55(H55A,H55B,
 H55C), C56(H56A,H56B,H56C), C58(H58A,H58B,H58C), C59(H59A,H59B,H59C), C61(H61A,
 H61B,H61C), C62(H62A,H62B,H62C), C64(H64A,H64B,H64C), C65(H65A,H65B,H65C),
 C67(H67A,H67B,H67C), C68(H68A,H68B,H68C), C70(H70A,H70B,H70C), C71(H71A,H71B,
 H71C)
;
_shelx_shelxl_version_number 2014/7
_olex2_submission_special_instructions 'No special instructions were received'

loop_
_space_group_symop_operation_xyz
'x, y, z'
'-x+1/2, y+1/2, -z+1/2'
'-x, -y, -z'
'x-1/2, -y-1/2, z-1/2'

loop_
_atom_site_label
_atom_site_type_symbol
_atom_site_fract_x
_atom_site_fract_y
_atom_site_fract_z
_atom_site_U_iso_or_equiv
_atom_site_adp_type
_atom_site_occupancy
_atom_site_site_symmetry_order
_atom_site_calc_flag
_atom_site_refinement_flags_posn
_atom_site_refinement_flags_occupancy
_atom_site_disorder_assembly
_atom_site_disorder_group
C1 C -0.73437(17) -0.4765(2) -0.38742(18) 0.0278(8) Uani 1 1 d . . . .
C2 C -0.73247(16) -0.1779(2) -0.57661(17) 0.0249(8) Uani 1 1 d . . . .
C6 C -0.74443(16) -0.61648(19) -0.34214(16) 0.0212(7) Uani 1 1 d . . . .
C7 C -0.80686(16) -0.6504(2) -0.32647(17) 0.0221(7) Uani 1 1 d . . . .
C8 C -0.80627(18) -0.7292(2) -0.30766(19) 0.0308(9) Uani 1 1 d . . . .
H8 H -0.8478 -0.7542 -0.2966 0.037 Uiso 1 1 calc R . . .
C9 C -0.74573(18) -0.7721(2) -0.3047(2) 0.0347(9) Uani 1 1 d . . . .
H9 H -0.7463 -0.8262 -0.2923 0.042 Uiso 1 1 calc R . . .
C10 C -0.68451(18) -0.7367(2) -0.31977(18) 0.0283(8) Uani 1 1 d . . . .
H10 H -0.6434 -0.7664 -0.3167 0.034 Uiso 1 1 calc R . . .
C11 C -0.68267(16) -0.6582(2) -0.33924(16) 0.0220(7) Uani 1 1 d . . . .
C12 C -0.87126(16) -0.6031(2) -0.33093(18) 0.0253(8) Uani 1 1 d . . . .
C13 C -0.90845(17) -0.5971(2) -0.39349(19) 0.0289(8) Uani 1 1 d . . . .
C14 C -0.96953(18) -0.5546(2) -0.3955(2) 0.0370(9) Uani 1 1 d . . . .
H14 H -0.9957 -0.5501 -0.4375 0.044 Uiso 1 1 calc R . . .
C15 C -0.99242(19) -0.5193(2) -0.3383(2) 0.0416(10) Uani 1 1 d . . . .
H15 H -1.0349 -0.4920 -0.3407 0.050 Uiso 1 1 calc R . . .
C16 C -0.95474(19) -0.5230(2) -0.2776(2) 0.0418(10) Uani 1 1 d . . . .
H16 H -0.9703 -0.4964 -0.2387 0.050 Uiso 1 1 calc R . . .
C17 C -0.89332(17) -0.5656(2) -0.2724(2) 0.0319(9) Uani 1 1 d . . . .
C18 C -0.61700(17) -0.6191(2) -0.35655(18) 0.0264(8) Uani 1 1 d . . . .
C19 C -0.57551(18) -0.5835(2) -0.30469(19) 0.0344(9) Uani 1 1 d . . . .
C20 C -0.51319(19) -0.5517(3) -0.3225(2) 0.0460(11) Uani 1 1 d . . . .
H20 H -0.4844 -0.5270 -0.2884 0.055 Uiso 1 1 calc R . . .
C21 C -0.4927(2) -0.5553(3) -0.3881(2) 0.0512(13) Uani 1 1 d . . . .
H21 H -0.4490 -0.5355 -0.3985 0.061 Uiso 1 1 calc R . . .
C22 C -0.5343(2) -0.5872(3) -0.4386(2) 0.0488(12) Uani 1 1 d . . . .
H22 H -0.5198 -0.5881 -0.4841 0.059 Uiso 1 1 calc R . . .
C23 C -0.5980(2) -0.6185(2) -0.4245(2) 0.0368(9) Uani 1 1 d . . . .
C24 C -0.85086(19) -0.5668(2) -0.2056(2) 0.0390(10) Uani 1 1 d . . . .
H24 H -0.8096 -0.6001 -0.2124 0.047 Uiso 1 1 calc R . . .
C25 C -0.8262(2) -0.4848(3) -0.1856(2) 0.0656(14) Uani 1 1 d . . . .
H25A H -0.8657 -0.4513 -0.1773 0.098 Uiso 1 1 calc GR . . .
H25B H -0.8006 -0.4623 -0.2225 0.098 Uiso 1 1 calc GR . . .
H25C H -0.7965 -0.4880 -0.1439 0.098 Uiso 1 1 calc GR . . .
C26 C -0.8893(2) -0.6029(3) -0.1478(2) 0.0658(14) Uani 1 1 d . . . .
H26A H -0.9045 -0.6561 -0.1608 0.099 Uiso 1 1 calc GR . . .
H26B H -0.9291 -0.5702 -0.1388 0.099 Uiso 1 1 calc GR . . .
H26C H -0.8589 -0.6057 -0.1066 0.099 Uiso 1 1 calc GR . . .
C27 C -0.8821(2) -0.6333(2) -0.4581(2) 0.0361(9) Uani 1 1 d . . . .
H27 H -0.8310 -0.6309 -0.4521 0.043 Uiso 0.5 1 calc R P A 1
H27A H -0.839(4) -0.667(5) -0.450(4) 0.043 Uiso 0.5 1 d R P B 2
C28 C -0.8980(5) -0.7139(5) -0.4636(5) 0.041(2) Uani 0.5 1 d . P C 1
H28A H -0.9478 -0.7204 -0.4690 0.061 Uiso 0.5 1 calc GR P C 1
H28B H -0.8808 -0.7413 -0.4223 0.061 Uiso 0.5 1 calc GR P C 1
H28C H -0.8766 -0.7360 -0.5035 0.061 Uiso 0.5 1 calc GR P C 1
C29 C -0.9003(6) -0.5818(7) -0.5189(5) 0.048(3) Uani 0.5 1 d . P C 1
H29A H -0.8901 -0.5268 -0.5073 0.072 Uiso 0.5 1 calc GR P C 1
H29B H -0.9491 -0.5874 -0.5315 0.072 Uiso 0.5 1 calc GR P C 1
H29C H -0.8734 -0.5979 -0.5573 0.072 Uiso 0.5 1 calc GR P C 1
C28B C -0.9381(5) -0.6942(5) -0.4950(4) 0.042(2) Uani 0.5 1 d . P C 2
H28D H -0.9777 -0.6643 -0.5134 0.063 Uiso 0.5 1 calc GR P C 2
H28E H -0.9530 -0.7324 -0.4614 0.063 Uiso 0.5 1 calc GR P C 2
H28F H -0.9169 -0.7221 -0.5323 0.063 Uiso 0.5 1 calc GR P C 2
C29B C -0.8629(5) -0.5759(8) -0.5120(6) 0.045(3) Uani 0.5 1 d . P C 2
H29D H -0.8284 -0.5392 -0.4928 0.067 Uiso 0.5 1 calc GR P C 2
H29E H -0.9036 -0.5464 -0.5282 0.067 Uiso 0.5 1 calc GR P C 2
H29F H -0.8442 -0.6046 -0.5502 0.067 Uiso 0.5 1 calc GR P C 2
C30 C -0.5984(2) -0.5758(3) -0.2328(2) 0.0486(12) Uani 1 1 d . . . .
H30 H -0.6371 -0.6134 -0.2276 0.058 Uiso 1 1 calc R . . .
C31 C -0.6258(2) -0.4923(4) -0.2203(2) 0.0720(17) Uani 1 1 d . . . .
H31A H -0.6619 -0.4798 -0.2550 0.108 Uiso 1 1 calc GR . . .
H31B H -0.5885 -0.4542 -0.2230 0.108 Uiso 1 1 calc GR . . .
H31C H -0.6445 -0.4898 -0.1749 0.108 Uiso 1 1 calc GR . . .
C32 C -0.5430(3) -0.5959(3) -0.1780(2) 0.0622(14) Uani 1 1 d . . . .
H32A H -0.5070 -0.5557 -0.1778 0.093 Uiso 1 1 calc GR . . .
H32B H -0.5233 -0.6475 -0.1879 0.093 Uiso 1 1 calc GR . . .
H32C H -0.5630 -0.5974 -0.1333 0.093 Uiso 1 1 calc GR . . .
C33 C -0.6461(2) -0.6500(3) -0.4817(2) 0.0479(11) Uani 1 1 d . . . .
H33 H -0.6919 -0.6550 -0.4618 0.057 Uiso 1 1 calc R . . .
C34 C -0.6271(3) -0.7319(3) -0.5042(3) 0.091(2) Uani 1 1 d . . . .
H34A H -0.6286 -0.7681 -0.4654 0.137 Uiso 1 1 calc GR . . .
H34B H -0.5808 -0.7312 -0.5210 0.137 Uiso 1 1 calc GR . . .
H34C H -0.6596 -0.7494 -0.5407 0.137 Uiso 1 1 calc GR . . .
C35 C -0.6559(3) -0.5948(3) -0.5417(2) 0.0647(14) Uani 1 1 d . . . .
H35A H -0.6132 -0.5909 -0.5654 0.097 Uiso 1 1 calc GR . . .
H35B H -0.6688 -0.5426 -0.5254 0.097 Uiso 1 1 calc GR . . .
H35C H -0.6922 -0.6152 -0.5732 0.097 Uiso 1 1 calc GR . . .
C36 C -0.75149(16) -0.08346(19) -0.67703(16) 0.0209(7) Uani 1 1 d . . . .
C37 C -0.69134(16) -0.0611(2) -0.70817(16) 0.0220(7) Uani 1 1 d . . . .
C38 C -0.69809(17) -0.0107(2) -0.76318(17) 0.0276(8) Uani 1 1 d . . . .
H38 H -0.6583 0.0053 -0.7854 0.033 Uiso 1 1 calc R . . .
C39 C -0.76159(18) 0.0172(2) -0.78694(18) 0.0325(9) Uani 1 1 d . . . .
H39 H -0.7651 0.0514 -0.8253 0.039 Uiso 1 1 calc R . . .
C40 C -0.81983(17) -0.0051(2) -0.75437(18) 0.0303(8) Uani 1 1 d . . . .
H40 H -0.8631 0.0148 -0.7704 0.036 Uiso 1 1 calc R . . .
C41 C -0.81622(16) -0.0558(2) -0.69905(17) 0.0235(7) Uani 1 1 d . . . .
C42 C -0.62336(16) -0.0893(2) -0.67878(17) 0.0238(8) Uani 1 1 d . . . .
C43 C -0.59530(18) -0.1597(2) -0.70172(19) 0.0330(9) Uani 1 1 d . . . .
C44 C -0.5324(2) -0.1841(3) -0.6725(2) 0.0464(11) Uani 1 1 d . . . .
H44 H -0.5125 -0.2317 -0.6875 0.056 Uiso 1 1 calc R . . .
C45 C -0.4991(2) -0.1407(3) -0.6226(2) 0.0493(12) Uani 1 1 d . . . .
H45 H -0.4561 -0.1580 -0.6036 0.059 Uiso 1 1 calc R . . .
C46 C -0.52704(19) -0.0725(3) -0.5998(2) 0.0432(11) Uani 1 1 d . . . .
H46 H -0.5033 -0.0432 -0.5649 0.052 Uiso 1 1 calc R . . .
C47 C -0.58998(17) -0.0453(2) -0.62710(18) 0.0307(9) Uani 1 1 d . . . .
C48 C -0.87936(17) -0.0798(2) -0.66345(19) 0.0280(8) Uani 1 1 d . . . .
C49 C -0.89145(17) -0.0473(2) -0.59923(18) 0.0296(8) Uani 1 1 d . . . .
C50 C -0.95206(19) -0.0683(2) -0.5687(2) 0.0399(10) Uani 1 1 d . . . .
H50 H -0.9614 -0.0471 -0.5253 0.048 Uiso 1 1 calc R . . .
C51 C -0.9981(2) -0.1188(3) -0.6004(2) 0.0473(12) Uani 1 1 d . . . .
H51 H -1.0394 -0.1312 -0.5795 0.057 Uiso 1 1 calc R . . .
C52 C -0.98466(19) -0.1516(2) -0.6625(2) 0.0449(11) Uani 1 1 d . . . .
H52 H -1.0166 -0.1876 -0.6833 0.054 Uiso 1 1 calc R . . .
C53 C -0.92575(18) -0.1335(2) -0.6953(2) 0.0337(9) Uani 1 1 d . . . .
C54 C -0.6332(2) -0.2093(2) -0.7553(2) 0.0480(11) Uani 1 1 d . . . .
H54 H -0.6783 -0.1836 -0.7667 0.058 Uiso 1 1 calc R . . .
C55 C -0.6468(3) -0.2921(3) -0.7301(3) 0.0618(14) Uani 1 1 d . . . .
H55A H -0.6697 -0.2893 -0.6868 0.093 Uiso 1 1 calc GR . . .
H55B H -0.6034 -0.3203 -0.7230 0.093 Uiso 1 1 calc GR . . .
H55C H -0.6762 -0.3201 -0.7640 0.093 Uiso 1 1 calc GR . . .
C56 C -0.5932(4) -0.2122(3) -0.8207(3) 0.093(2) Uani 1 1 d . . . .
H56A H -0.5502 -0.2408 -0.8117 0.139 Uiso 1 1 calc GR . . .
H56B H -0.5832 -0.1584 -0.8354 0.139 Uiso 1 1 calc GR . . .
H56C H -0.6207 -0.2391 -0.8568 0.139 Uiso 1 1 calc GR . . .
C57 C -0.6202(2) 0.0296(3) -0.5995(2) 0.0426(10) Uani 1 1 d . . . .
H57 H -0.6629 0.0415 -0.6277 0.051 Uiso 1 1 calc R . . .
C58 C -0.6400(2) 0.0192(3) -0.5253(2) 0.0568(13) Uani 1 1 d . . . .
H58A H -0.5997 0.0031 -0.4970 0.085 Uiso 1 1 calc GR . . .
H58B H -0.6755 -0.0213 -0.5232 0.085 Uiso 1 1 calc GR . . .
H58C H -0.6574 0.0692 -0.5082 0.085 Uiso 1 1 calc GR . . .
C59 C -0.5720(3) 0.0998(3) -0.6057(3) 0.0645(14) Uani 1 1 d . . . .
H59A H -0.5589 0.1048 -0.6531 0.097 Uiso 1 1 calc GR . . .
H59B H -0.5309 0.0917 -0.5758 0.097 Uiso 1 1 calc GR . . .
H59C H -0.5952 0.1481 -0.5921 0.097 Uiso 1 1 calc GR . . .
C60 C -0.9094(2) -0.1746(3) -0.7617(2) 0.0426(10) Uani 1 1 d . . . .
H60 H -0.8820 -0.1369 -0.7885 0.051 Uiso 1 1 calc R . . .
C61 C -0.9728(2) -0.1967(3) -0.8064(2) 0.0648(15) Uani 1 1 d . . . .
H61A H -1.0011 -0.1498 -0.8149 0.097 Uiso 1 1 calc GR . . .
H61B H -0.9992 -0.2366 -0.7831 0.097 Uiso 1 1 calc GR . . .
H61C H -0.9586 -0.2180 -0.8500 0.097 Uiso 1 1 calc GR . . .
C62 C -0.8649(2) -0.2467(3) -0.7472(2) 0.0613(14) Uani 1 1 d . . . .
H62A H -0.8894 -0.2840 -0.7192 0.092 Uiso 1 1 calc GR . . .
H62B H -0.8223 -0.2306 -0.7227 0.092 Uiso 1 1 calc GR . . .
H62C H -0.8544 -0.2719 -0.7904 0.092 Uiso 1 1 calc GR . . .
C63 C -0.84341(19) 0.0112(2) -0.56371(18) 0.0330(9) Uani 1 1 d . . . .
H63 H -0.7986 0.0076 -0.5858 0.040 Uiso 1 1 calc R . . .
C64 C -0.8697(2) 0.0952(2) -0.5736(2) 0.0513(12) Uani 1 1 d . . . .
H64A H -0.9139 0.1006 -0.5528 0.077 Uiso 1 1 calc GR . . .
H64B H -0.8751 0.1069 -0.6225 0.077 Uiso 1 1 calc GR . . .
H64C H -0.8368 0.1321 -0.5519 0.077 Uiso 1 1 calc GR . . .
C65 C -0.8300(2) -0.0068(3) -0.4878(2) 0.0531(12) Uani 1 1 d . . . .
H65A H -0.8150 -0.0616 -0.4822 0.080 Uiso 1 1 calc GR . . .
H65B H -0.8722 0.0012 -0.4638 0.080 Uiso 1 1 calc GR . . .
H65C H -0.7943 0.0285 -0.4687 0.080 Uiso 1 1 calc GR . . .
C66 C -0.83531(19) -0.2637(2) -0.41166(19) 0.0354(9) Uani 1 1 d . . . .
H66 H -0.8676 -0.2246 -0.4337 0.043 Uiso 1 1 calc R . . .
C67 C -0.8761(2) -0.3171(3) -0.3654(2) 0.0510(12) Uani 1 1 d . . . .
H67A H -0.8961 -0.2853 -0.3298 0.077 Uiso 1 1 calc GR . . .
H67B H -0.8456 -0.3569 -0.3442 0.077 Uiso 1 1 calc GR . . .
H67C H -0.9128 -0.3434 -0.3927 0.077 Uiso 1 1 calc GR . . .
C68 C -0.7807(2) -0.2187(3) -0.3695(2) 0.0447(11) Uani 1 1 d . . . .
H68A H -0.7467 -0.2558 -0.3499 0.067 Uiso 1 1 calc GR . . .
H68B H -0.8021 -0.1903 -0.3326 0.067 Uiso 1 1 calc GR . . .
H68C H -0.7582 -0.1809 -0.3988 0.067 Uiso 1 1 calc GR . . .
C69 C -0.85286(18) -0.3434(2) -0.51598(18) 0.0302(8) Uani 1 1 d . . . .
H69 H -0.8830 -0.3798 -0.4909 0.036 Uiso 1 1 calc R . . .
C70 C -0.8983(2) -0.2813(2) -0.5528(2) 0.0457(11) Uani 1 1 d . . . .
H70A H -0.9293 -0.3072 -0.5866 0.069 Uiso 1 1 calc GR . . .
H70B H -0.8695 -0.2435 -0.5759 0.069 Uiso 1 1 calc GR . . .
H70C H -0.9251 -0.2535 -0.5195 0.069 Uiso 1 1 calc GR . . .
C71 C -0.81628(19) -0.3907(2) -0.56818(18) 0.0360(9) Uani 1 1 d . . . .
H71A H -0.7894 -0.3553 -0.5957 0.054 Uiso 1 1 calc GR . . .
H71B H -0.8500 -0.4187 -0.5979 0.054 Uiso 1 1 calc GR . . .
H71C H -0.7858 -0.4289 -0.5448 0.054 Uiso 1 1 calc GR . . .
N1 N -0.80261(14) -0.30832(17) -0.46625(14) 0.0248(6) Uani 1 1 d . . . .
N2 N -0.74370(13) -0.53833(17) -0.36364(14) 0.0233(6) Uani 1 1 d . . . .
N3 N -0.74561(13) -0.13458(16) -0.62173(14) 0.0209(6) Uani 1 1 d . . . .
Pd1 Pd -0.71762(2) -0.37845(2) -0.43250(2) 0.02286(7) Uani 1 1 d . . . .
Pd2 Pd -0.71478(2) -0.25645(2) -0.50768(2) 0.02439(7) Uani 1 1 d . . . .
C3 C -0.60776(18) -0.2641(2) -0.51033(19) 0.0342(9) Uani 0.757(6) 1 d . P D 1
H3A H -0.5916 -0.2958 -0.5487 0.041 Uiso 0.757(6) 1 calc R P D 1
H3B H -0.5840 -0.2127 -0.5069 0.041 Uiso 0.757(6) 1 calc R P D 1
C5 C -0.6092(2) -0.3062(3) -0.4471(3) 0.0281(11) Uani 0.757(6) 1 d . P D 1
H5 H -0.6091 -0.2743 -0.4073 0.034 Uiso 0.757(6) 1 calc R P D 1
C4 C -0.61061(17) -0.3880(2) -0.4355(2) 0.0342(9) Uani 0.757(6) 1 d . P D 1
H4A H -0.5876 -0.4046 -0.3917 0.041 Uiso 0.757(6) 1 calc R P D 1
H4B H -0.5951 -0.4200 -0.4739 0.041 Uiso 0.757(6) 1 calc R P D 1
C3A C -0.60776(18) -0.2641(2) -0.51033(19) 0.0342(9) Uani 0.243(6) 1 d . P D 2
H3AA H -0.5893 -0.2543 -0.5556 0.041 Uiso 0.243(6) 1 calc R P D 2
H3AB H -0.5821 -0.2349 -0.4737 0.041 Uiso 0.243(6) 1 calc R P D 2
C5A C -0.6207(7) -0.3468(9) -0.4951(8) 0.0281(11) Uani 0.243(6) 1 d . P D 2
H5A H -0.6391 -0.3767 -0.5326 0.034 Uiso 0.243(6) 1 calc R P D 2
C4A C -0.61061(17) -0.3880(2) -0.4355(2) 0.0342(9) Uani 0.243(6) 1 d . P D 2
H4AA H -0.5846 -0.3594 -0.3987 0.041 Uiso 0.243(6) 1 calc R P D 2
H4AB H -0.5934 -0.4424 -0.4410 0.041 Uiso 0.243(6) 1 calc R P D 2

loop_
_atom_site_aniso_label
_atom_site_aniso_U_11
_atom_site_aniso_U_22
_atom_site_aniso_U_33
_atom_site_aniso_U_23
_atom_site_aniso_U_13
_atom_site_aniso_U_12
C1 0.0163(18) 0.033(2) 0.034(2) 0.0046(17) 0.0011(14) 0.0027(16)
C2 0.0138(17) 0.031(2) 0.029(2) 0.0007(16) -0.0018(13) -0.0025(15)
C6 0.0181(17) 0.0229(18) 0.0224(18) 0.0049(14) -0.0007(12) 0.0027(14)
C7 0.0146(17) 0.0238(18) 0.0278(19) 0.0013(15) -0.0005(13) 0.0003(14)
C8 0.024(2) 0.029(2) 0.039(2) 0.0066(17) -0.0003(15) -0.0048(16)
C9 0.029(2) 0.026(2) 0.049(3) 0.0061(17) -0.0004(17) 0.0024(16)
C10 0.0236(19) 0.028(2) 0.033(2) 0.0000(16) -0.0019(14) 0.0089(16)
C11 0.0179(18) 0.0259(19) 0.0221(18) 0.0003(14) 0.0004(13) 0.0018(14)
C12 0.0140(17) 0.0218(19) 0.040(2) 0.0041(15) 0.0016(14) -0.0015(14)
C13 0.0192(19) 0.030(2) 0.037(2) 0.0053(16) -0.0014(15) -0.0007(15)
C14 0.023(2) 0.039(2) 0.047(3) 0.0055(19) -0.0071(17) 0.0021(17)
C15 0.017(2) 0.042(2) 0.066(3) -0.002(2) -0.0031(18) 0.0058(18)
C16 0.023(2) 0.044(3) 0.058(3) -0.013(2) 0.0058(18) 0.0038(18)
C17 0.0187(19) 0.031(2) 0.045(2) -0.0039(18) 0.0003(15) -0.0015(16)
C18 0.0187(18) 0.030(2) 0.031(2) 0.0076(16) 0.0069(14) 0.0080(15)
C19 0.0184(19) 0.052(3) 0.033(2) 0.0139(19) 0.0009(15) -0.0024(17)
C20 0.022(2) 0.066(3) 0.049(3) 0.022(2) -0.0055(17) -0.007(2)
C21 0.015(2) 0.070(3) 0.069(3) 0.034(3) 0.016(2) 0.010(2)
C22 0.038(3) 0.059(3) 0.051(3) 0.025(2) 0.027(2) 0.021(2)
C23 0.040(2) 0.035(2) 0.036(2) 0.0076(18) 0.0122(17) 0.0114(19)
C24 0.028(2) 0.050(3) 0.040(2) -0.010(2) -0.0003(17) 0.0086(19)
C25 0.062(3) 0.071(4) 0.062(3) -0.015(3) -0.014(2) -0.022(3)
C26 0.060(3) 0.083(4) 0.053(3) 0.005(3) -0.008(2) -0.006(3)
C27 0.024(2) 0.047(3) 0.037(2) 0.0030(19) -0.0037(16) 0.0078(18)
C28 0.041(6) 0.037(5) 0.044(6) -0.010(4) 0.002(4) -0.001(4)
C29 0.069(8) 0.038(6) 0.035(5) 0.000(4) -0.016(6) 0.003(7)
C28B 0.045(6) 0.044(5) 0.038(5) -0.009(4) 0.008(4) -0.014(4)
C29B 0.036(6) 0.059(7) 0.039(6) -0.005(5) 0.002(5) -0.019(6)
C30 0.038(3) 0.076(3) 0.031(2) 0.002(2) -0.0037(18) -0.034(2)
C31 0.035(3) 0.140(6) 0.040(3) -0.013(3) -0.009(2) 0.016(3)
C32 0.093(4) 0.052(3) 0.040(3) 0.005(2) -0.013(3) -0.007(3)
C33 0.069(3) 0.048(3) 0.028(2) -0.009(2) 0.016(2) 0.001(2)
C34 0.135(6) 0.069(4) 0.065(4) -0.020(3) -0.027(4) 0.037(4)
C35 0.065(3) 0.066(4) 0.061(3) 0.008(3) -0.012(3) 0.010(3)
C36 0.0222(18) 0.0198(17) 0.0202(18) 0.0056(14) -0.0021(13) -0.0013(14)
C37 0.0185(18) 0.0256(19) 0.0217(18) -0.0014(14) -0.0006(13) 0.0005(14)
C38 0.0241(19) 0.033(2) 0.0263(19) 0.0092(16) 0.0042(14) 0.0020(16)
C39 0.031(2) 0.038(2) 0.029(2) 0.0181(17) 0.0011(15) 0.0053(17)
C40 0.0210(19) 0.038(2) 0.032(2) 0.0112(17) -0.0024(14) 0.0068(16)
C41 0.0194(18) 0.0260(19) 0.0253(19) 0.0013(15) 0.0012(13) 0.0025(15)
C42 0.0151(17) 0.0296(19) 0.0267(19) 0.0095(15) 0.0027(13) 0.0002(14)
C43 0.028(2) 0.033(2) 0.039(2) 0.0089(18) 0.0055(16) 0.0094(17)
C44 0.035(3) 0.046(3) 0.060(3) 0.019(2) 0.014(2) 0.019(2)
C45 0.021(2) 0.069(3) 0.058(3) 0.036(3) 0.0003(19) 0.006(2)
C46 0.026(2) 0.066(3) 0.036(2) 0.019(2) -0.0084(17) -0.010(2)
C47 0.0215(19) 0.039(2) 0.032(2) 0.0097(17) -0.0017(15) -0.0066(16)
C48 0.0148(18) 0.031(2) 0.038(2) 0.0137(17) -0.0019(14) 0.0050(15)
C49 0.0223(19) 0.033(2) 0.034(2) 0.0129(17) 0.0057(15) 0.0088(16)
C50 0.032(2) 0.037(2) 0.052(3) 0.017(2) 0.0173(19) 0.0149(19)
C51 0.025(2) 0.043(3) 0.076(3) 0.020(2) 0.018(2) 0.007(2)
C52 0.020(2) 0.041(3) 0.073(3) 0.015(2) -0.0028(19) -0.0008(18)
C53 0.0181(19) 0.034(2) 0.048(2) 0.0115(18) -0.0066(15) 0.0006(16)
C54 0.063(3) 0.028(2) 0.054(3) -0.004(2) -0.001(2) 0.014(2)
C55 0.074(4) 0.047(3) 0.067(3) -0.004(3) 0.022(3) -0.006(3)
C56 0.182(7) 0.052(3) 0.047(3) 0.000(3) 0.028(4) -0.029(4)
C57 0.040(2) 0.050(3) 0.038(2) -0.009(2) -0.0041(18) -0.008(2)
C58 0.049(3) 0.080(4) 0.041(3) -0.016(2) 0.003(2) -0.021(3)
C59 0.076(4) 0.054(3) 0.065(3) -0.009(3) 0.017(3) -0.019(3)
C60 0.031(2) 0.054(3) 0.042(3) 0.001(2) -0.0111(17) -0.010(2)
C61 0.047(3) 0.071(4) 0.073(4) -0.013(3) -0.031(2) 0.004(3)
C62 0.050(3) 0.078(4) 0.054(3) -0.018(3) -0.013(2) 0.019(3)
C63 0.030(2) 0.039(2) 0.030(2) 0.0034(17) 0.0046(15) 0.0057(17)
C64 0.056(3) 0.035(3) 0.063(3) 0.000(2) -0.008(2) 0.006(2)
C65 0.052(3) 0.076(3) 0.032(2) 0.009(2) 0.0051(19) 0.013(2)
C66 0.034(2) 0.040(2) 0.034(2) -0.0022(18) 0.0122(16) 0.0118(18)
C67 0.045(3) 0.069(3) 0.041(3) -0.008(2) 0.022(2) -0.004(2)
C68 0.048(3) 0.045(3) 0.042(3) -0.017(2) 0.0116(19) -0.002(2)
C69 0.025(2) 0.033(2) 0.032(2) 0.0007(17) 0.0003(15) 0.0000(16)
C70 0.035(2) 0.044(3) 0.056(3) 0.003(2) -0.0140(19) 0.001(2)
C71 0.034(2) 0.046(3) 0.028(2) -0.0058(18) -0.0017(15) -0.0045(19)
N1 0.0236(16) 0.0273(16) 0.0236(16) 0.0003(13) 0.0029(11) 0.0041(13)
N2 0.0143(15) 0.0271(17) 0.0285(16) 0.0050(13) 0.0002(11) 0.0018(12)
N3 0.0124(14) 0.0235(16) 0.0266(16) 0.0033(12) -0.0017(11) 0.0010(11)
Pd1 0.02260(14) 0.02269(14) 0.02323(14) 0.00532(11) 0.00049(10) 0.00184(11)
Pd2 0.02480(15) 0.02466(15) 0.02370(15) 0.00676(12) 0.00110(10) 0.00314(11)
C3 0.027(2) 0.036(2) 0.040(2) 0.0130(18) 0.0015(16) 0.0012(17)
C5 0.014(2) 0.036(3) 0.034(3) 0.008(2) 0.0002(18) 0.000(2)
C4 0.024(2) 0.036(2) 0.043(2) 0.0119(18) -0.0038(16) 0.0001(17)
C3A 0.027(2) 0.036(2) 0.040(2) 0.0130(18) 0.0015(16) 0.0012(17)
C5A 0.014(2) 0.036(3) 0.034(3) 0.008(2) 0.0002(18) 0.000(2)
C4A 0.024(2) 0.036(2) 0.043(2) 0.0119(18) -0.0038(16) 0.0001(17)

loop_
_atom_type_symbol
_atom_type_description
_atom_type_scat_dispersion_real
_atom_type_scat_dispersion_imag
_atom_type_scat_source
C C 0.0033 0.0016 'International Tables Vol C Tables 4.2.6.8 and 6.1.1.4'
H H 0.0000 0.0000 'International Tables Vol C Tables 4.2.6.8 and 6.1.1.4'
N N 0.0061 0.0033 'International Tables Vol C Tables 4.2.6.8 and 6.1.1.4'
Pd Pd -0.9988 1.0072 'International Tables Vol C Tables 4.2.6.8 and 6.1.1.4'

loop_
_geom_angle_atom_site_label_1
_geom_angle_atom_site_label_2
_geom_angle_atom_site_label_3
_geom_angle
N2 C1 Pd1 175.9(3)
N3 C2 Pd2 174.7(3)
C7 C6 C11 123.0(3)
N2 C6 C7 118.7(3)
N2 C6 C11 118.2(3)
C6 C7 C12 120.7(3)
C8 C7 C6 117.3(3)
C8 C7 C12 122.0(3)
C7 C8 H8 119.6
C7 C8 C9 120.8(3)
C9 C8 H8 119.6
C8 C9 H9 119.7
C10 C9 C8 120.6(3)
C10 C9 H9 119.7
C9 C10 H10 119.7
C9 C10 C11 120.7(3)
C11 C10 H10 119.7
C6 C11 C18 120.9(3)
C10 C11 C6 117.6(3)
C10 C11 C18 121.5(3)
C13 C12 C7 119.4(3)
C13 C12 C17 121.3(3)
C17 C12 C7 119.4(3)
C12 C13 C27 121.2(3)
C14 C13 C12 118.0(3)
C14 C13 C27 120.7(3)
C13 C14 H14 119.4
C15 C14 C13 121.3(4)
C15 C14 H14 119.4
C14 C15 H15 119.7
C14 C15 C16 120.6(4)
C16 C15 H15 119.7
C15 C16 H16 119.7
C15 C16 C17 120.6(4)
C17 C16 H16 119.7
C12 C17 C16 118.2(3)
C12 C17 C24 121.7(3)
C16 C17 C24 120.0(3)
C19 C18 C11 119.8(3)
C23 C18 C11 119.3(3)
C23 C18 C19 120.9(3)
C18 C19 C30 121.8(3)
C20 C19 C18 117.8(4)
C20 C19 C30 120.4(4)
C19 C20 H20 119.3
C21 C20 C19 121.3(4)
C21 C20 H20 119.3
C20 C21 H21 119.7
C22 C21 C20 120.6(4)
C22 C21 H21 119.7
C21 C22 H22 119.6
C21 C22 C23 120.9(4)
C23 C22 H22 119.6
C18 C23 C33 120.9(3)
C22 C23 C18 118.3(4)
C22 C23 C33 120.7(4)
C17 C24 H24 107.7
C17 C24 C25 111.4(4)
C17 C24 C26 112.3(3)
C25 C24 H24 107.7
C25 C24 C26 109.8(4)
C26 C24 H24 107.7
C24 C25 H25A 109.5
C24 C25 H25B 109.5
C24 C25 H25C 109.5
H25A C25 H25B 109.5
H25A C25 H25C 109.5
H25B C25 H25C 109.5
C24 C26 H26A 109.5
C24 C26 H26B 109.5
C24 C26 H26C 109.5
H26A C26 H26B 109.5
H26A C26 H26C 109.5
H26B C26 H26C 109.5
C13 C27 H27 105.3
C13 C27 H27A 114(4)
C13 C27 C28B 111.9(4)
C28 C27 C13 111.9(5)
C28 C27 H27 105.3
C28 C27 C29 117.4(6)
C29 C27 C13 110.4(5)
C29 C27 H27 105.3
C28B C27 H27A 104(4)
C29B C27 C13 115.7(6)
C29B C27 H27A 104(4)
C29B C27 C28B 106.4(5)
C27 C28 H28A 109.5
C27 C28 H28B 109.5
C27 C28 H28C 109.5
H28A C28 H28B 109.5
H28A C28 H28C 109.5
H28B C28 H28C 109.5
C27 C29 H29A 109.5
C27 C29 H29B 109.5
C27 C29 H29C 109.5
H29A C29 H29B 109.5
H29A C29 H29C 109.5
H29B C29 H29C 109.5
C27 C28B H28D 109.5
C27 C28B H28E 109.5
C27 C28B H28F 109.5
H28D C28B H28E 109.5
H28D C28B H28F 109.5
H28E C28B H28F 109.5
C27 C29B H29D 109.5
C27 C29B H29E 109.5
C27 C29B H29F 109.5
H29D C29B H29E 109.5
H29D C29B H29F 109.5
H29E C29B H29F 109.5
C19 C30 H30 107.5
C19 C30 C31 110.6(4)
C19 C30 C32 113.9(4)
C31 C30 H30 107.5
C32 C30 H30 107.5
C32 C30 C31 109.6(4)
C30 C31 H31A 109.5
C30 C31 H31B 109.5
C30 C31 H31C 109.5
H31A C31 H31B 109.5
H31A C31 H31C 109.5
H31B C31 H31C 109.5
C30 C32 H32A 109.5
C30 C32 H32B 109.5
C30 C32 H32C 109.5
H32A C32 H32B 109.5
H32A C32 H32C 109.5
H32B C32 H32C 109.5
C23 C33 H33 105.9
C34 C33 C23 112.8(4)
C34 C33 H33 105.9
C35 C33 C23 113.9(4)
C35 C33 H33 105.9
C35 C33 C34 111.5(4)
C33 C34 H34A 109.5
C33 C34 H34B 109.5
C33 C34 H34C 109.5
H34A C34 H34B 109.5
H34A C34 H34C 109.5
H34B C34 H34C 109.5
C33 C35 H35A 109.5
C33 C35 H35B 109.5
C33 C35 H35C 109.5
H35A C35 H35B 109.5
H35A C35 H35C 109.5
H35B C35 H35C 109.5
C41 C36 C37 122.7(3)
N3 C36 C37 118.0(3)
N3 C36 C41 119.3(3)
C36 C37 C42 119.5(3)
C38 C37 C36 117.3(3)
C38 C37 C42 123.1(3)
C37 C38 H38 119.2
C37 C38 C39 121.6(3)
C39 C38 H38 119.2
C38 C39 H39 120.2
C40 C39 C38 119.6(3)
C40 C39 H39 120.2
C39 C40 H40 119.3
C41 C40 C39 121.4(3)
C41 C40 H40 119.3
C36 C41 C48 121.2(3)
C40 C41 C36 117.4(3)
C40 C41 C48 121.4(3)
C43 C42 C37 120.2(3)
C47 C42 C37 118.8(3)
C47 C42 C43 121.0(3)
C42 C43 C54 120.8(3)
C44 C43 C42 118.3(4)
C44 C43 C54 120.8(4)
C43 C44 H44 119.5
C45 C44 C43 121.0(4)
C45 C44 H44 119.5
C44 C45 H45 119.7
C44 C45 C46 120.6(4)
C46 C45 H45 119.7
C45 C46 H46 119.5
C45 C46 C47 121.0(4)
C47 C46 H46 119.5
C42 C47 C46 118.2(4)
C42 C47 C57 122.2(3)
C46 C47 C57 119.6(4)
C49 C48 C41 119.2(3)
C49 C48 C53 121.1(3)
C53 C48 C41 119.7(3)
C48 C49 C63 122.8(3)
C50 C49 C48 117.9(4)
C50 C49 C63 119.3(4)
C49 C50 H50 119.5
C51 C50 C49 121.0(4)
C51 C50 H50 119.5
C50 C51 H51 119.8
C50 C51 C52 120.4(4)
C52 C51 H51 119.8
C51 C52 H52 119.3
C51 C52 C53 121.4(4)
C53 C52 H52 119.3
C48 C53 C60 121.0(3)
C52 C53 C48 118.2(4)
C52 C53 C60 120.7(4)
C43 C54 H54 108.0
C43 C54 C55 112.1(4)
C43 C54 C56 110.2(4)
C55 C54 H54 108.0
C55 C54 C56 110.4(4)
C56 C54 H54 108.0
C54 C55 H55A 109.5
C54 C55 H55B 109.5
C54 C55 H55C 109.5
H55A C55 H55B 109.5
H55A C55 H55C 109.5
H55B C55 H55C 109.5
C54 C56 H56A 109.5
C54 C56 H56B 109.5
C54 C56 H56C 109.5
H56A C56 H56B 109.5
H56A C56 H56C 109.5
H56B C56 H56C 109.5
C47 C57 H57 107.6
C47 C57 C58 111.3(4)
C47 C57 C59 111.9(3)
C58 C57 H57 107.6
C59 C57 H57 107.6
C59 C57 C58 110.6(4)
C57 C58 H58A 109.5
C57 C58 H58B 109.5
C57 C58 H58C 109.5
H58A C58 H58B 109.5
H58A C58 H58C 109.5
H58B C58 H58C 109.5
C57 C59 H59A 109.5
C57 C59 H59B 109.5
C57 C59 H59C 109.5
H59A C59 H59B 109.5
H59A C59 H59C 109.5
H59B C59 H59C 109.5
C53 C60 H60 107.2
C53 C60 C61 113.8(3)
C61 C60 H60 107.2
C62 C60 C53 110.6(3)
C62 C60 H60 107.2
C62 C60 C61 110.5(4)
C60 C61 H61A 109.5
C60 C61 H61B 109.5
C60 C61 H61C 109.5
H61A C61 H61B 109.5
H61A C61 H61C 109.5
H61B C61 H61C 109.5
C60 C62 H62A 109.5
C60 C62 H62B 109.5
C60 C62 H62C 109.5
H62A C62 H62B 109.5
H62A C62 H62C 109.5
H62B C62 H62C 109.5
C49 C63 H63 107.4
C49 C63 C64 110.9(3)
C49 C63 C65 112.9(3)
C64 C63 H63 107.4
C64 C63 C65 110.5(3)
C65 C63 H63 107.4
C63 C64 H64A 109.5
C63 C64 H64B 109.5
C63 C64 H64C 109.5
H64A C64 H64B 109.5
H64A C64 H64C 109.5
H64B C64 H64C 109.5
C63 C65 H65A 109.5
C63 C65 H65B 109.5
C63 C65 H65C 109.5
H65A C65 H65B 109.5
H65A C65 H65C 109.5
H65B C65 H65C 109.5
C67 C66 H66 108.2
C68 C66 H66 108.2
C68 C66 C67 110.3(3)
N1 C66 H66 108.2
N1 C66 C67 112.4(3)
N1 C66 C68 109.4(3)
C66 C67 H67A 109.5
C66 C67 H67B 109.5
C66 C67 H67C 109.5
H67A C67 H67B 109.5
H67A C67 H67C 109.5
H67B C67 H67C 109.5
C66 C68 H68A 109.5
C66 C68 H68B 109.5
C66 C68 H68C 109.5
H68A C68 H68B 109.5
H68A C68 H68C 109.5
H68B C68 H68C 109.5
C70 C69 H69 108.3
C71 C69 H69 108.3
C71 C69 C70 109.2(3)
N1 C69 H69 108.3
N1 C69 C70 112.6(3)
N1 C69 C71 109.9(3)
C69 C70 H70A 109.5
C69 C70 H70B 109.5
C69 C70 H70C 109.5
H70A C70 H70B 109.5
H70A C70 H70C 109.5
H70B C70 H70C 109.5
C69 C71 H71A 109.5
C69 C71 H71B 109.5
C69 C71 H71C 109.5
H71A C71 H71B 109.5
H71A C71 H71C 109.5
H71B C71 H71C 109.5
C66 N1 Pd1 114.9(2)
C66 N1 Pd2 116.8(2)
C69 N1 C66 112.7(3)
C69 N1 Pd1 117.7(2)
C69 N1 Pd2 116.0(2)
Pd1 N1 Pd2 73.51(9)
C1 N2 C6 169.3(3)
C2 N3 C36 171.9(3)
C1 Pd1 N1 118.69(12)
C1 Pd1 Pd2 168.91(10)
C1 Pd1 C5 130.43(14)
C1 Pd1 C4 97.98(14)
C1 Pd1 C5A 126.5(4)
C1 Pd1 C4A 97.98(14)
N1 Pd1 Pd2 53.33(7)
N1 Pd1 C5 110.36(13)
N1 Pd1 C5A 110.2(3)
C5 Pd1 Pd2 59.13(10)
C4 Pd1 N1 143.09(12)
C4 Pd1 Pd2 89.78(10)
C4 Pd1 C5 34.57(14)
C5A Pd1 Pd2 58.3(3)
C4A Pd1 N1 143.09(12)
C4A Pd1 Pd2 89.78(10)
C4A Pd1 C5A 35.0(3)
C2 Pd2 N1 115.86(12)
C2 Pd2 Pd1 165.00(10)
C2 Pd2 C3 99.81(13)
C2 Pd2 C5 133.72(14)
C2 Pd2 C3A 99.81(13)
C2 Pd2 C5A 128.8(3)
N1 Pd2 Pd1 53.16(7)
N1 Pd2 C5 110.22(13)
N1 Pd2 C5A 109.1(3)
C3 Pd2 N1 143.97(12)
C3 Pd2 Pd1 90.85(10)
C3 Pd2 C5 35.25(13)
C5 Pd2 Pd1 59.14(10)
C3A Pd2 N1 143.97(12)
C3A Pd2 Pd1 90.85(10)
C3A Pd2 C5A 37.1(3)
C5A Pd2 Pd1 57.3(3)
Pd2 C3 H3A 114.2
Pd2 C3 H3B 114.2
H3A C3 H3B 111.3
C5 C3 Pd2 87.0(2)
C5 C3 H3A 114.2
C5 C3 H3B 114.2
Pd1 C5 H5 98.8
Pd2 C5 Pd1 61.73(10)
Pd2 C5 H5 99.6
C3 C5 Pd1 113.6(3)
C3 C5 Pd2 57.8(2)
C3 C5 H5 115.4
C4 C5 Pd1 57.9(2)
C4 C5 Pd2 113.0(3)
C4 C5 C3 129.3(4)
C4 C5 H5 115.4
Pd1 C4 H4A 114.1
Pd1 C4 H4B 114.1
C5 C4 Pd1 87.5(2)
C5 C4 H4A 114.1
C5 C4 H4B 114.1
H4A C4 H4B 111.3
Pd2 C3A H3AA 114.9
Pd2 C3A H3AB 114.9
H3AA C3A H3AB 111.9
C5A C3A Pd2 82.6(5)
C5A C3A H3AA 114.9
C5A C3A H3AB 114.9
Pd1 C5A Pd2 64.5(3)
Pd1 C5A H5A 89.9
Pd2 C5A H5A 90.2
C3A C5A Pd1 118.4(8)
C3A C5A Pd2 60.3(5)
C3A C5A H5A 114.8
C4A C5A Pd1 61.7(5)
C4A C5A Pd2 119.5(8)
C4A C5A C3A 130.4(12)
C4A C5A H5A 114.8
Pd1 C4A H4AA 114.8
Pd1 C4A H4AB 114.8
C5A C4A Pd1 83.3(6)
C5A C4A H4AA 114.8
C5A C4A H4AB 114.8
H4AA C4A H4AB 111.8

loop_
_geom_bond_atom_site_label_1
_geom_bond_atom_site_label_2
_geom_bond_distance
C1 N2 1.167(4)
C1 Pd1 1.921(4)
C2 N3 1.169(4)
C2 Pd2 1.918(4)
C6 C7 1.398(4)
C6 C11 1.400(4)
C6 N2 1.392(4)
C7 C8 1.389(5)
C7 C12 1.493(4)
C8 H8 0.9500
C8 C9 1.389(5)
C9 H9 0.9500
C9 C10 1.385(5)
C10 H10 0.9500
C10 C11 1.386(5)
C11 C18 1.501(4)
C12 C13 1.399(5)
C12 C17 1.399(5)
C13 C14 1.395(5)
C13 C27 1.522(5)
C14 H14 0.9500
C14 C15 1.368(5)
C15 H15 0.9500
C15 C16 1.370(5)
C16 H16 0.9500
C16 C17 1.403(5)
C17 C24 1.515(5)
C18 C19 1.405(5)
C18 C23 1.401(5)
C19 C20 1.394(5)
C19 C30 1.508(5)
C20 H20 0.9500
C20 C21 1.368(6)
C21 H21 0.9500
C21 C22 1.363(6)
C22 H22 0.9500
C22 C23 1.396(5)
C23 C33 1.524(6)
C24 H24 1.0000
C24 C25 1.518(6)
C24 C26 1.521(6)
C25 H25A 0.9800
C25 H25B 0.9800
C25 H25C 0.9800
C26 H26A 0.9800
C26 H26B 0.9800
C26 H26C 0.9800
C27 H27 1.0000
C27 H27A 1.01(8)
C27 C28 1.407(9)
C27 C29 1.505(11)
C27 C28B 1.648(9)
C27 C29B 1.498(12)
C28 H28A 0.9800
C28 H28B 0.9800
C28 H28C 0.9800
C29 H29A 0.9800
C29 H29B 0.9800
C29 H29C 0.9800
C28B H28D 0.9800
C28B H28E 0.9800
C28B H28F 0.9800
C29B H29D 0.9800
C29B H29E 0.9800
C29B H29F 0.9800
C30 H30 1.0000
C30 C31 1.538(7)
C30 C32 1.526(6)
C31 H31A 0.9800
C31 H31B 0.9800
C31 H31C 0.9800
C32 H32A 0.9800
C32 H32B 0.9800
C32 H32C 0.9800
C33 H33 1.0000
C33 C34 1.510(6)
C33 C35 1.509(6)
C34 H34A 0.9800
C34 H34B 0.9800
C34 H34C 0.9800
C35 H35A 0.9800
C35 H35B 0.9800
C35 H35C 0.9800
C36 C37 1.405(4)
C36 C41 1.399(4)
C36 N3 1.390(4)
C37 C38 1.378(4)
C37 C42 1.501(4)
C38 H38 0.9500
C38 C39 1.389(5)
C39 H39 0.9500
C39 C40 1.387(5)
C40 H40 0.9500
C40 C41 1.384(5)
C41 C48 1.506(4)
C42 C43 1.400(5)
C42 C47 1.395(5)
C43 C44 1.394(5)
C43 C54 1.512(6)
C44 H44 0.9500
C44 C45 1.364(6)
C45 H45 0.9500
C45 C46 1.365(6)
C46 H46 0.9500
C46 C47 1.397(5)
C47 C57 1.513(5)
C48 C49 1.406(5)
C48 C53 1.410(5)
C49 C50 1.402(5)
C49 C63 1.513(5)
C50 H50 0.9500
C50 C51 1.370(6)
C51 H51 0.9500
C51 C52 1.377(6)
C52 H52 0.9500
C52 C53 1.383(5)
C53 C60 1.526(5)
C54 H54 1.0000
C54 C55 1.518(6)
C54 C56 1.537(6)
C55 H55A 0.9800
C55 H55B 0.9800
C55 H55C 0.9800
C56 H56A 0.9800
C56 H56B 0.9800
C56 H56C 0.9800
C57 H57 1.0000
C57 C58 1.536(5)
C57 C59 1.528(6)
C58 H58A 0.9800
C58 H58B 0.9800
C58 H58C 0.9800
C59 H59A 0.9800
C59 H59B 0.9800
C59 H59C 0.9800
C60 H60 1.0000
C60 C61 1.530(5)
C60 C62 1.520(6)
C61 H61A 0.9800
C61 H61B 0.9800
C61 H61C 0.9800
C62 H62A 0.9800
C62 H62B 0.9800
C62 H62C 0.9800
C63 H63 1.0000
C63 C64 1.525(5)
C63 C65 1.530(5)
C64 H64A 0.9800
C64 H64B 0.9800
C64 H64C 0.9800
C65 H65A 0.9800
C65 H65B 0.9800
C65 H65C 0.9800
C66 H66 1.0000
C66 C67 1.535(5)
C66 C68 1.524(5)
C66 N1 1.483(4)
C67 H67A 0.9800
C67 H67B 0.9800
C67 H67C 0.9800
C68 H68A 0.9800
C68 H68B 0.9800
C68 H68C 0.9800
C69 H69 1.0000
C69 C70 1.536(5)
C69 C71 1.510(5)
C69 N1 1.475(4)
C70 H70A 0.9800
C70 H70B 0.9800
C70 H70C 0.9800
C71 H71A 0.9800
C71 H71B 0.9800
C71 H71C 0.9800
N1 Pd1 2.124(3)
N1 Pd2 2.128(3)
Pd1 Pd2 2.5447(4)
Pd1 C5 2.480(4)
Pd1 C4 2.104(3)
Pd1 C5A 2.372(13)
Pd1 C4A 2.104(3)
Pd2 C3 2.101(4)
Pd2 C5 2.480(4)
Pd2 C3A 2.101(4)
Pd2 C5A 2.399(14)
C3 H3A 0.9900
C3 H3B 0.9900
C3 C5 1.433(6)
C5 H5 0.9500
C5 C4 1.409(6)
C4 H4A 0.9900
C4 H4B 0.9900
C3A H3AA 0.9900
C3A H3AB 0.9900
C3A C5A 1.459(15)
C5A H5A 0.9500
C5A C4A 1.370(14)
C4A H4AA 0.9900
C4A H4AB 0.9900

loop_
_geom_torsion_atom_site_label_1
_geom_torsion_atom_site_label_2
_geom_torsion_atom_site_label_3
_geom_torsion_atom_site_label_4
_geom_torsion
C6 C7 C8 C9 0.0(5)
C6 C7 C12 C13 86.1(4)
C6 C7 C12 C17 -94.0(4)
C6 C11 C18 C19 91.8(4)
C6 C11 C18 C23 -88.1(4)
C7 C6 C11 C10 0.0(5)
C7 C6 C11 C18 -180.0(3)
C7 C6 N2 C1 -150.1(17)
C7 C8 C9 C10 0.8(6)
C7 C12 C13 C14 178.0(3)
C7 C12 C13 C27 -4.2(5)
C7 C12 C17 C16 -178.7(3)
C7 C12 C17 C24 4.6(5)
C8 C7 C12 C13 -93.1(4)
C8 C7 C12 C17 86.8(4)
C8 C9 C10 C11 -1.2(6)
C9 C10 C11 C6 0.8(5)
C9 C10 C11 C18 -179.2(3)
C10 C11 C18 C19 -88.2(4)
C10 C11 C18 C23 91.9(4)
C11 C6 C7 C8 -0.4(5)
C11 C6 C7 C12 -179.6(3)
C11 C6 N2 C1 28(2)
C11 C18 C19 C20 176.5(3)
C11 C18 C19 C30 -6.6(6)
C11 C18 C23 C22 -175.1(3)
C11 C18 C23 C33 5.8(5)
C12 C7 C8 C9 179.2(3)
C12 C13 C14 C15 0.4(6)
C12 C13 C27 C28 83.3(6)
C12 C13 C27 C29 -143.9(5)
C12 C13 C27 C28B 124.7(5)
C12 C13 C27 C29B -113.2(5)
C12 C17 C24 C25 114.6(4)
C12 C17 C24 C26 -121.7(4)
C13 C12 C17 C16 1.2(5)
C13 C12 C17 C24 -175.5(3)
C13 C14 C15 C16 1.9(6)
C14 C13 C27 C28 -98.9(6)
C14 C13 C27 C29 33.8(6)
C14 C13 C27 C28B -57.5(6)
C14 C13 C27 C29B 64.5(6)
C14 C15 C16 C17 -2.6(6)
C15 C16 C17 C12 1.0(6)
C15 C16 C17 C24 177.8(4)
C16 C17 C24 C25 -62.1(5)
C16 C17 C24 C26 61.6(5)
C17 C12 C13 C14 -1.9(5)
C17 C12 C13 C27 175.9(3)
C18 C19 C20 C21 -0.5(6)
C18 C19 C30 C31 -99.6(4)
C18 C19 C30 C32 136.6(4)
C18 C23 C33 C34 -101.2(5)
C18 C23 C33 C35 130.4(4)
C19 C18 C23 C22 5.0(6)
C19 C18 C23 C33 -174.1(4)
C19 C20 C21 C22 3.0(7)
C20 C19 C30 C31 77.2(5)
C20 C19 C30 C32 -46.7(6)
C20 C21 C22 C23 -1.5(7)
C21 C22 C23 C18 -2.4(6)
C21 C22 C23 C33 176.7(4)
C22 C23 C33 C34 79.7(5)
C22 C23 C33 C35 -48.7(5)
C23 C18 C19 C20 -3.6(6)
C23 C18 C19 C30 173.3(4)
C27 C13 C14 C15 -177.5(4)
C30 C19 C20 C21 -177.4(4)
C36 C37 C38 C39 0.2(5)
C36 C37 C42 C43 90.9(4)
C36 C37 C42 C47 -87.2(4)
C36 C41 C48 C49 73.9(4)
C36 C41 C48 C53 -107.0(4)
C37 C36 C41 C40 0.7(5)
C37 C36 C41 C48 -178.7(3)
C37 C38 C39 C40 0.7(6)
C37 C42 C43 C44 -179.3(3)
C37 C42 C43 C54 -1.1(5)
C37 C42 C47 C46 179.5(3)
C37 C42 C47 C57 0.3(5)
C38 C37 C42 C43 -92.2(4)
C38 C37 C42 C47 89.7(4)
C38 C39 C40 C41 -1.0(6)
C39 C40 C41 C36 0.3(5)
C39 C40 C41 C48 179.7(4)
C40 C41 C48 C49 -105.5(4)
C40 C41 C48 C53 73.6(5)
C41 C36 C37 C38 -0.9(5)
C41 C36 C37 C42 176.1(3)
C41 C48 C49 C50 177.4(3)
C41 C48 C49 C63 -0.2(5)
C41 C48 C53 C52 -177.3(3)
C41 C48 C53 C60 6.7(5)
C42 C37 C38 C39 -176.7(3)
C42 C43 C44 C45 0.2(6)
C42 C43 C54 C55 -121.4(4)
C42 C43 C54 C56 115.1(4)
C42 C47 C57 C58 112.5(4)
C42 C47 C57 C59 -123.2(4)
C43 C42 C47 C46 1.4(5)
C43 C42 C47 C57 -177.8(3)
C43 C44 C45 C46 0.6(6)
C44 C43 C54 C55 56.7(5)
C44 C43 C54 C56 -66.7(5)
C44 C45 C46 C47 -0.4(6)
C45 C46 C47 C42 -0.5(5)
C45 C46 C47 C57 178.7(4)
C46 C47 C57 C58 -66.7(4)
C46 C47 C57 C59 57.7(5)
C47 C42 C43 C44 -1.2(5)
C47 C42 C43 C54 177.0(3)
C48 C49 C50 C51 -0.1(5)
C48 C49 C63 C64 99.6(4)
C48 C49 C63 C65 -135.7(4)
C48 C53 C60 C61 -151.7(4)
C48 C53 C60 C62 83.3(5)
C49 C48 C53 C52 1.8(5)
C49 C48 C53 C60 -174.2(3)
C49 C50 C51 C52 1.7(6)
C50 C49 C63 C64 -78.0(4)
C50 C49 C63 C65 46.7(5)
C50 C51 C52 C53 -1.6(6)
C51 C52 C53 C48 -0.2(6)
C51 C52 C53 C60 175.8(4)
C52 C53 C60 C61 32.4(5)
C52 C53 C60 C62 -92.6(4)
C53 C48 C49 C50 -1.7(5)
C53 C48 C49 C63 -179.3(3)
C54 C43 C44 C45 -178.0(4)
C63 C49 C50 C51 177.6(3)
C67 C66 N1 C69 66.2(4)
C67 C66 N1 Pd1 -72.4(4)
C67 C66 N1 Pd2 -155.7(3)
C68 C66 N1 C69 -170.9(3)
C68 C66 N1 Pd1 50.5(4)
C68 C66 N1 Pd2 -32.9(4)
C70 C69 N1 C66 60.4(4)
C70 C69 N1 Pd1 -162.2(2)
C70 C69 N1 Pd2 -78.0(3)
C71 C69 N1 C66 -177.6(3)
C71 C69 N1 Pd1 -40.2(4)
C71 C69 N1 Pd2 44.1(3)
N2 C6 C7 C8 177.6(3)
N2 C6 C7 C12 -1.6(5)
N2 C6 C11 C10 -178.1(3)
N2 C6 C11 C18 2.0(5)
N3 C36 C37 C38 179.7(3)
N3 C36 C37 C42 -3.3(5)
N3 C36 C41 C40 -179.9(3)
N3 C36 C41 C48 0.6(5)
Pd2 C3 C5 Pd1 27.7(3)
Pd2 C3 C5 C4 94.6(4)
Pd2 C5 C4 Pd1 -29.2(3)
Pd2 C3A C5A Pd1 -29.3(7)
Pd2 C3A C5A C4A -105.0(12)
Pd2 C5A C4A Pd1 30.0(8)
C3 C5 C4 Pd1 -95.6(4)
C3A C5A C4A Pd1 104.6(12)
